data_7051616
loop_
_publ_author_name
'Sarkar, Bijay'
'Fang, Chiang-Shiang'
'You, Lee-Yan'
'Wang, Ju-Chun'
'Liu, C. W.'

_publ_section_title
;
 The chemistry of phosphorodiselenoates: structure, catalysis and
 formation of Se-esters
;
_journal_issue 3
_journal_name_full 'New Journal of Chemistry'
_journal_page_first 626
_journal_paper_doi 10.1039/b813267d
_journal_volume 33
_journal_year 2009
_chemical_formula_sum 'C7 H19 Cl3 N O2 P Se2'
_chemical_formula_weight 444.47
_chemical_name_systematic
;
?
;
_space_group_IT_number 14
_symmetry_cell_setting monoclinic
_symmetry_space_group_name_Hall '-P 2yn'
_symmetry_space_group_name_H-M 'P 1 21/n 1'
_atom_sites_solution_hydrogens geom
_atom_sites_solution_primary direct
_atom_sites_solution_secondary difmap
_audit_creation_method SHELXL-97
_cell_angle_alpha 90.00
_cell_angle_beta 100.082(3)
_cell_angle_gamma 90.00
_cell_formula_units_Z 4
_cell_length_a 6.8693(5)
_cell_length_b 14.9715(12)
_cell_length_c 17.3393(15)
_cell_measurement_reflns_used 2812
_cell_measurement_temperature 223(2)
_cell_measurement_theta_max 27.78
_cell_measurement_theta_min 2.72
_cell_volume 1755.7(2)
_computing_cell_refinement 'Bruker SMART'
_computing_data_collection 'Bruker SMART'
_computing_data_reduction 'Bruker SAINT'
_computing_molecular_graphics 'Bruker SHELXTL'
_computing_publication_material 'Bruker SHELXTL'
_computing_structure_refinement 'SHELXL-97 (Sheldrick, 1997)'
_computing_structure_solution 'SHELXS-97 (Sheldrick, 1990)'
_diffrn_ambient_temperature 223(2)
_diffrn_measured_fraction_theta_full 0.953
_diffrn_measured_fraction_theta_max 0.953
_diffrn_measurement_device_type 'CCD area detector'
_diffrn_measurement_method 'phi and omega scans'
_diffrn_radiation_monochromator graphite
_diffrn_radiation_source 'fine-focus sealed tube'
_diffrn_radiation_type MoK\a
_diffrn_radiation_wavelength 0.71073
_diffrn_reflns_av_R_equivalents 0.0295
_diffrn_reflns_av_sigmaI/netI 0.0423
_diffrn_reflns_limit_h_max 8
_diffrn_reflns_limit_h_min -9
_diffrn_reflns_limit_k_max 13
_diffrn_reflns_limit_k_min -19
_diffrn_reflns_limit_l_max 22
_diffrn_reflns_limit_l_min -17
_diffrn_reflns_number 8954
_diffrn_reflns_theta_full 28.00
_diffrn_reflns_theta_max 28.00
_diffrn_reflns_theta_min 1.81
_exptl_absorpt_coefficient_mu 4.748
_exptl_absorpt_correction_T_max 1.0000
_exptl_absorpt_correction_T_min 0.7974
_exptl_absorpt_correction_type multi-scan
_exptl_crystal_colour colorless
_exptl_crystal_density_diffrn 1.682
_exptl_crystal_density_method 'not measured'
_exptl_crystal_description plate
_exptl_crystal_F_000 872
_exptl_crystal_size_max 0.15
_exptl_crystal_size_mid 0.10
_exptl_crystal_size_min 0.05
_refine_diff_density_max 0.778
_refine_diff_density_min -0.504
_refine_diff_density_rms 0.100
_refine_ls_extinction_method none
_refine_ls_goodness_of_fit_ref 1.046
_refine_ls_hydrogen_treatment mixed
_refine_ls_matrix_type full
_refine_ls_number_parameters 169
_refine_ls_number_reflns 4033
_refine_ls_number_restraints 0
_refine_ls_restrained_S_all 1.046
_refine_ls_R_factor_all 0.0538
_refine_ls_R_factor_gt 0.0364
_refine_ls_shift/su_max 0.001
_refine_ls_shift/su_mean 0.000
_refine_ls_structure_factor_coef Fsqd
_refine_ls_weighting_details 'calc w=1/[\s^2^(Fo^2^)+(0.0478P)^2^+0.2705P] where P=(Fo^2^+2Fc^2^)/3'
_refine_ls_weighting_scheme calc
_refine_ls_wR_factor_gt 0.0888
_refine_ls_wR_factor_ref 0.0937
_reflns_number_gt 3080
_reflns_number_total 4033
_reflns_threshold_expression >2sigma(I)
_cod_data_source_file b813267d.txt
_cod_data_source_block i
_cod_depositor_comments
;
The following automatic conversions were performed:
'_symmetry_cell_setting' value 'Monoclinic' changed to 'monoclinic'
according to '/home/saulius/struct/CIF-dictionaries/cif_core.dic'
dictionary named 'cif_core.dic' version 2.4.1 from 2010-06-29.

Automatic conversion script
Id: cif_fix_enum 1527 2010-12-29 10:47:43Z saulius 
;
_cod_original_sg_symbol_H-M P2(1)/n
_cod_database_code 7051616

loop_
_symmetry_equiv_pos_as_xyz
'x, y, z'
'-x+1/2, y+1/2, -z+1/2'
'-x, -y, -z'
'x-1/2, -y-1/2, z-1/2'

loop_
_atom_site_label
_atom_site_type_symbol
_atom_site_fract_x
_atom_site_fract_y
_atom_site_fract_z
_atom_site_U_iso_or_equiv
_atom_site_adp_type
_atom_site_occupancy
_atom_site_symmetry_multiplicity
_atom_site_calc_flag
_atom_site_refinement_flags
_atom_site_disorder_assembly
_atom_site_disorder_group
N1 N 0.6962(5) 0.5725(2) 0.9360(3) 0.0487(8) Uani 1 1 d . . .
Cl1 Cl 0.42672(18) 0.52577(8) 0.39290(7) 0.0716(3) Uani 1 1 d . . .
Cl2 Cl 0.1992(2) 0.41093(9) 0.27699(9) 0.0920(4) Uani 1 1 d . . .
Cl3 Cl 0.6194(2) 0.41971(9) 0.29112(10) 0.0998(5) Uani 1 1 d . . .
Se1 Se 0.82101(4) 0.43433(2) 1.10015(2) 0.04065(11) Uani 1 1 d . . .
Se2 Se 1.01872(4) 0.24699(2) 1.00417(2) 0.04260(12) Uani 1 1 d . . .
P1 P 0.77027(10) 0.32560(5) 1.01886(5) 0.03018(17) Uani 1 1 d . . .
O1 O 0.5942(3) 0.26471(14) 1.03766(13) 0.0371(5) Uani 1 1 d . . .
O2 O 0.6620(3) 0.37053(13) 0.93932(12) 0.0354(5) Uani 1 1 d . . .
C1 C 0.6233(4) 0.1865(2) 1.0889(2) 0.0408(8) Uani 1 1 d . . .
H1A H 0.7659 0.1793 1.1102 0.049 Uiso 1 1 calc R . .
C2 C 0.5114(6) 0.2018(3) 1.1551(2) 0.0570(10) Uani 1 1 d . . .
H2A H 0.5565 0.2567 1.1821 0.085 Uiso 1 1 calc R . .
H2B H 0.5345 0.1522 1.1915 0.085 Uiso 1 1 calc R . .
H2C H 0.3711 0.2062 1.1343 0.085 Uiso 1 1 calc R . .
C3 C 0.5504(7) 0.1070(3) 1.0387(3) 0.0674(11) Uani 1 1 d . . .
H3A H 0.6274 0.1009 0.9971 0.101 Uiso 1 1 calc R . .
H3B H 0.4122 0.1155 1.0160 0.101 Uiso 1 1 calc R . .
H3C H 0.5646 0.0534 1.0707 0.101 Uiso 1 1 calc R . .
C4 C 0.6036(5) 0.3153(2) 0.86871(19) 0.0426(8) Uani 1 1 d . . .
H4A H 0.6395 0.2523 0.8818 0.051 Uiso 1 1 calc R . .
C5 C 0.3836(6) 0.3219(4) 0.8452(3) 0.0775(14) Uani 1 1 d . . .
H5A H 0.3214 0.3075 0.8898 0.116 Uiso 1 1 calc R . .
H5B H 0.3389 0.2802 0.8030 0.116 Uiso 1 1 calc R . .
H5C H 0.3480 0.3822 0.8277 0.116 Uiso 1 1 calc R . .
C6 C 0.7169(9) 0.3469(4) 0.8083(3) 0.0893(16) Uani 1 1 d . . .
H6A H 0.8571 0.3379 0.8269 0.134 Uiso 1 1 calc R . .
H6B H 0.6912 0.4099 0.7984 0.134 Uiso 1 1 calc R . .
H6C H 0.6763 0.3135 0.7603 0.134 Uiso 1 1 calc R . .
C7 C 0.4223(6) 0.4240(3) 0.3429(3) 0.0580(10) Uani 1 1 d . . .
H7 H 0.447(6) 0.380(3) 0.380(2) 0.062(12) Uiso 1 1 d . . .
H8 H 0.727(7) 0.534(4) 0.978(3) 0.085(16) Uiso 1 1 d . . .
H9 H 0.746(8) 0.629(4) 0.964(3) 0.12(2) Uiso 1 1 d . . .
H10 H 0.569(8) 0.582(3) 0.920(3) 0.092(17) Uiso 1 1 d . . .
H11 H 0.770(8) 0.564(3) 0.905(3) 0.092(19) Uiso 1 1 d . . .

loop_
_atom_site_aniso_label
_atom_site_aniso_U_11
_atom_site_aniso_U_22
_atom_site_aniso_U_33
_atom_site_aniso_U_23
_atom_site_aniso_U_13
_atom_site_aniso_U_12
N1 0.0288(16) 0.0368(17) 0.081(3) 0.0037(17) 0.0113(17) 0.0003(12)
Cl1 0.0775(7) 0.0786(7) 0.0603(7) -0.0126(5) 0.0162(5) 0.0038(6)
Cl2 0.0892(9) 0.0794(8) 0.0938(9) 0.0226(7) -0.0217(7) -0.0318(7)
Cl3 0.1021(10) 0.0834(9) 0.1266(12) -0.0210(8) 0.0555(9) 0.0070(7)
Se1 0.02883(17) 0.0444(2) 0.0476(2) -0.01354(15) 0.00355(14) -0.00161(13)
Se2 0.02595(17) 0.03818(19) 0.0640(2) -0.00721(15) 0.00893(15) 0.00300(13)
P1 0.0216(3) 0.0297(4) 0.0391(4) -0.0001(3) 0.0049(3) -0.0007(3)
O1 0.0229(10) 0.0394(12) 0.0483(13) 0.0089(10) 0.0041(9) -0.0025(8)
O2 0.0371(11) 0.0303(11) 0.0374(12) -0.0008(9) 0.0029(9) -0.0006(9)
C1 0.0289(15) 0.0383(17) 0.054(2) 0.0104(15) 0.0047(14) -0.0030(13)
C2 0.052(2) 0.075(3) 0.044(2) 0.0116(19) 0.0089(17) -0.005(2)
C3 0.070(3) 0.043(2) 0.094(3) -0.009(2) 0.029(2) -0.013(2)
C4 0.057(2) 0.0370(17) 0.0331(17) -0.0011(13) 0.0052(15) 0.0013(15)
C5 0.066(3) 0.092(4) 0.065(3) -0.020(3) -0.013(2) -0.005(3)
C6 0.122(4) 0.105(4) 0.049(3) 0.000(3) 0.037(3) -0.017(3)
C7 0.064(3) 0.052(2) 0.057(2) 0.0122(19) 0.007(2) -0.0052(19)

loop_
_atom_type_symbol
_atom_type_description
_atom_type_scat_dispersion_real
_atom_type_scat_dispersion_imag
_atom_type_scat_source
C C 0.0033 0.0016 'International Tables Vol C Tables 4.2.6.8 and 6.1.1.4'
H H 0.0000 0.0000 'International Tables Vol C Tables 4.2.6.8 and 6.1.1.4'
O O 0.0106 0.0060 'International Tables Vol C Tables 4.2.6.8 and 6.1.1.4'
P P 0.1023 0.0942 'International Tables Vol C Tables 4.2.6.8 and 6.1.1.4'
Se Se -0.0929 2.2259 'International Tables Vol C Tables 4.2.6.8 and 6.1.1.4'
Cl Cl 0.1484 0.1585 'International Tables Vol C Tables 4.2.6.8 and 6.1.1.4'
N N 0.0061 0.0033 'International Tables Vol C Tables 4.2.6.8 and 6.1.1.4'

loop_
_geom_angle_atom_site_label_1
_geom_angle_atom_site_label_2
_geom_angle_atom_site_label_3
_geom_angle
_geom_angle_site_symmetry_1
_geom_angle_site_symmetry_3
_geom_angle_publ_flag
H8 N1 H9 98(4) . . ?
H8 N1 H10 115(4) . . ?
H9 N1 H10 105(4) . . ?
H8 N1 H11 109(5) . . ?
H9 N1 H11 105(5) . . ?
H10 N1 H11 122(5) . . ?
O1 P1 O2 99.33(11) . . ?
O1 P1 Se2 111.23(9) . . ?
O2 P1 Se2 113.10(9) . . ?
O1 P1 Se1 110.01(9) . . ?
O2 P1 Se1 104.23(8) . . ?
Se2 P1 Se1 117.28(4) . . ?
C1 O1 P1 123.66(18) . . ?
C4 O2 P1 119.94(19) . . ?
O1 C1 C2 107.9(3) . . ?
O1 C1 C3 106.6(3) . . ?
C2 C1 C3 113.4(3) . . ?
O1 C1 H1A 109.6 . . ?
C2 C1 H1A 109.6 . . ?
C3 C1 H1A 109.6 . . ?
C1 C2 H2A 109.5 . . ?
C1 C2 H2B 109.5 . . ?
H2A C2 H2B 109.5 . . ?
C1 C2 H2C 109.5 . . ?
H2A C2 H2C 109.5 . . ?
H2B C2 H2C 109.5 . . ?
C1 C3 H3A 109.5 . . ?
C1 C3 H3B 109.5 . . ?
H3A C3 H3B 109.5 . . ?
C1 C3 H3C 109.5 . . ?
H3A C3 H3C 109.5 . . ?
H3B C3 H3C 109.5 . . ?
O2 C4 C6 107.9(3) . . ?
O2 C4 C5 107.7(3) . . ?
C6 C4 C5 114.5(4) . . ?
O2 C4 H4A 108.9 . . ?
C6 C4 H4A 108.9 . . ?
C5 C4 H4A 108.9 . . ?
C4 C5 H5A 109.5 . . ?
C4 C5 H5B 109.5 . . ?
H5A C5 H5B 109.5 . . ?
C4 C5 H5C 109.5 . . ?
H5A C5 H5C 109.5 . . ?
H5B C5 H5C 109.5 . . ?
C4 C6 H6A 109.5 . . ?
C4 C6 H6B 109.5 . . ?
H6A C6 H6B 109.5 . . ?
C4 C6 H6C 109.5 . . ?
H6A C6 H6C 109.5 . . ?
H6B C6 H6C 109.5 . . ?
Cl1 C7 Cl3 109.7(2) . . ?
Cl1 C7 Cl2 110.9(2) . . ?
Cl3 C7 Cl2 109.1(3) . . ?
Cl1 C7 H7 107(3) . . ?
Cl3 C7 H7 106(3) . . ?
Cl2 C7 H7 114(3) . . ?

loop_
_geom_bond_atom_site_label_1
_geom_bond_atom_site_label_2
_geom_bond_distance
_geom_bond_site_symmetry_2
_geom_bond_publ_flag
N1 H8 0.93(6) . ?
N1 H9 1.01(6) . ?
N1 H10 0.88(5) . ?
N1 H11 0.81(6) . ?
Cl1 C7 1.751(4) . ?
Cl2 C7 1.756(4) . ?
Cl3 C7 1.752(5) . ?
Se1 P1 2.1415(8) . ?
Se2 P1 2.1248(8) . ?
P1 O1 1.593(2) . ?
P1 O2 1.597(2) . ?
O1 C1 1.462(4) . ?
O2 C4 1.474(4) . ?
C1 C2 1.507(5) . ?
C1 C3 1.508(5) . ?
C1 H1A 0.9900 . ?
C2 H2A 0.9700 . ?
C2 H2B 0.9700 . ?
C2 H2C 0.9700 . ?
C3 H3A 0.9700 . ?
C3 H3B 0.9700 . ?
C3 H3C 0.9700 . ?
C4 C6 1.487(6) . ?
C4 C5 1.498(5) . ?
C4 H4A 0.9900 . ?
C5 H5A 0.9700 . ?
C5 H5B 0.9700 . ?
C5 H5C 0.9700 . ?
C6 H6A 0.9700 . ?
C6 H6B 0.9700 . ?
C6 H6C 0.9700 . ?
C7 H7 0.92(4) . ?

loop_
_geom_hbond_atom_site_label_D
_geom_hbond_atom_site_label_H
_geom_hbond_atom_site_label_A
_geom_hbond_distance_DH
_geom_hbond_distance_HA
_geom_hbond_distance_DA
_geom_hbond_angle_DHA
_geom_hbond_site_symmetry_D
_geom_hbond_site_symmetry_H
_geom_hbond_site_symmetry_A
_geom_hbond_publ_flag
N1 H8 Se1 0.92(5) 2.58(5) 3.502(5) 177(5) . . . y
N1 H9 Se2 1.01(6) 2.46(6) 3.392(4) 154(4) . . 3_767 y
N1 H10 Se1 0.88(5) 2.65(6) 3.500(4) 162(4) . . 3_667 y
N1 H11 Se1 0.81(5) 2.83(6) 3.483(4) 139(5) . . 3_767 y

loop_
_cod_related_entry_id
_cod_related_entry_database
_cod_related_entry_code
1 ChemSpider 30652891
